data_4304792
loop_
_publ_author_name
'Ruslan Pryadun'
'R. H. Holm'

_publ_section_title
;
A New Class of Binuclear and Trinuclear Iron-Sulfur Clusters Derived from
Bis[bis(trimethylsilyl)amido]iron(II)
;
_journal_name_full 'Inorganic Chemistry'
_journal_page_first 3366
_journal_page_last 3370
_journal_paper_doi 10.1021/ic7023742
_journal_volume 47
_journal_year 2008
_chemical_formula_moiety 'C39 H75 Fe3 N3 S4 Si6'
_chemical_formula_sum 'C39 H75 Fe3 N3 S4 Si6'
_chemical_formula_weight 1050.35
_chemical_name_systematic
; 
 ? 
;
_space_group_IT_number 14
_symmetry_cell_setting monoclinic
_symmetry_space_group_name_Hall '-P 2yn'
_symmetry_space_group_name_H-M 'P 1 21/n 1'
_atom_sites_solution_hydrogens geom
_atom_sites_solution_primary direct
_atom_sites_solution_secondary difmap
_audit_creation_method SHELXL-97
_cell_angle_alpha 90.00
_cell_angle_beta 90.48(3)
_cell_angle_gamma 90.00
_cell_formula_units_Z 4
_cell_length_a 13.768(3)
_cell_length_b 16.455(3)
_cell_length_c 24.499(5)
_cell_measurement_reflns_used 923
_cell_measurement_temperature 193(2)
_cell_measurement_theta_max 24.14
_cell_measurement_theta_min 2.61
_cell_volume 5550.1(19)
_computing_cell_refinement 'SAINT (Bruker 1997)'
_computing_data_collection 'SMART (Bruker 1997)'
_computing_data_reduction 'SAINT (Bruker 1997)'
_computing_molecular_graphics 'SHELXTL (Sheldrick, 1997)'
_computing_publication_material 'SHELXTL (Sheldrick, 1997)'
_computing_structure_refinement 'SHELX-97 (Sheldrick, 1997)'
_computing_structure_solution 'SHELX-97 (Sheldrick, 1997)'
_diffrn_ambient_temperature 193(2)
_diffrn_detector_area_resol_mean 'not measured'
_diffrn_measured_fraction_theta_full 0.996
_diffrn_measured_fraction_theta_max 0.996
_diffrn_measurement_device_type 'Bruker AXS CCD'
_diffrn_measurement_method 'phi and omega scans'
_diffrn_radiation_monochromator graphite
_diffrn_radiation_source 'normal-focus sealed tube'
_diffrn_radiation_type MoK\a
_diffrn_radiation_wavelength 0.71073
_diffrn_reflns_av_R_equivalents 0.0538
_diffrn_reflns_av_sigmaI/netI 0.0689
_diffrn_reflns_limit_h_max 9
_diffrn_reflns_limit_h_min -18
_diffrn_reflns_limit_k_max 21
_diffrn_reflns_limit_k_min -21
_diffrn_reflns_limit_l_max 30
_diffrn_reflns_limit_l_min -32
_diffrn_reflns_number 38775
_diffrn_reflns_theta_full 27.94
_diffrn_reflns_theta_max 27.94
_diffrn_reflns_theta_min 1.66
_diffrn_standards_number 0
_exptl_absorpt_coefficient_mu 1.082
_exptl_absorpt_correction_T_max 0.897
_exptl_absorpt_correction_T_min 0.647
_exptl_absorpt_correction_type multi-scan
_exptl_absorpt_process_details '(SADABS; Sheldrick, 1996)'
_exptl_crystal_colour black
_exptl_crystal_density_diffrn 1.257
_exptl_crystal_density_method 'not measured'
_exptl_crystal_description prism
_exptl_crystal_F_000 2224
_exptl_crystal_size_max 0.2
_exptl_crystal_size_mid 0.11
_exptl_crystal_size_min 0.10
_refine_diff_density_max 0.436
_refine_diff_density_min -0.300
_refine_diff_density_rms 0.079
_refine_ls_extinction_method none
_refine_ls_goodness_of_fit_ref 0.998
_refine_ls_hydrogen_treatment constr
_refine_ls_matrix_type full
_refine_ls_number_parameters 517
_refine_ls_number_reflns 13259
_refine_ls_number_restraints 0
_refine_ls_restrained_S_all 0.998
_refine_ls_R_factor_all 0.0855
_refine_ls_R_factor_gt 0.0495
_refine_ls_shift/su_max 0.001
_refine_ls_shift/su_mean 0.000
_refine_ls_structure_factor_coef Fsqd
_refine_ls_weighting_details 'calc w=1/[\s^2^(Fo^2^)+(0.0468P)^2^+0.0000P] where P=(Fo^2^+2Fc^2^)/3'
_refine_ls_weighting_scheme calc
_refine_ls_wR_factor_gt 0.0956
_refine_ls_wR_factor_ref 0.1085
_reflns_number_gt 9012
_reflns_number_total 13259
_reflns_threshold_expression I>2\s(I)
_cod_data_source_file ic7023742-file003.cif
_cod_data_source_block c:\dokument\holm\xray\prs14\work\prs14_final
_cod_depositor_comments
;
The following automatic conversions were performed:
'_symmetry_cell_setting' value 'Monoclinic' changed to 'monoclinic'
according to '/home/saulius/struct/CIF-dictionaries/cif_core.dic'
dictionary named 'cif_core.dic' version 2.4.1 from 2010-06-29.

Automatic conversion script
Id: cif_fix_enum 1527 2010-12-29 10:47:43Z saulius 
;
_cod_original_sg_symbol_H-M 'P 21/n'
_cod_database_code 4304792

loop_
_symmetry_equiv_pos_as_xyz
'x, y, z'
'-x+1/2, y+1/2, -z+1/2'
'-x, -y, -z'
'x-1/2, -y-1/2, z-1/2'

loop_
_atom_site_label
_atom_site_type_symbol
_atom_site_fract_x
_atom_site_fract_y
_atom_site_fract_z
_atom_site_U_iso_or_equiv
_atom_site_adp_type
_atom_site_occupancy
_atom_site_symmetry_multiplicity
_atom_site_calc_flag
_atom_site_refinement_flags
_atom_site_disorder_assembly
_atom_site_disorder_group
C1 C 0.4408(3) 0.8840(2) -0.06040(13) 0.0542(10) Uani 1 1 d . . .
H1A H 0.3954 0.9217 -0.0431 0.081 Uiso 1 1 calc R . .
H1B H 0.4475 0.8981 -0.0991 0.081 Uiso 1 1 calc R . .
H1C H 0.5044 0.8879 -0.0423 0.081 Uiso 1 1 calc R . .
C2 C 0.4776(3) 0.7140(3) -0.09526(16) 0.0695(13) Uani 1 1 d . . .
H2A H 0.5409 0.7107 -0.0767 0.104 Uiso 1 1 calc R . .
H2B H 0.4858 0.7383 -0.1315 0.104 Uiso 1 1 calc R . .
H2C H 0.4503 0.6592 -0.0992 0.104 Uiso 1 1 calc R . .
C3 C 0.2699(3) 0.7777(3) -0.08607(16) 0.0733(14) Uani 1 1 d . . .
H3A H 0.2541 0.7227 -0.0987 0.110 Uiso 1 1 calc R . .
H3B H 0.2685 0.8152 -0.1171 0.110 Uiso 1 1 calc R . .
H3C H 0.2220 0.7950 -0.0590 0.110 Uiso 1 1 calc R . .
C4 C 0.4518(4) 0.5856(3) 0.0594(2) 0.0853(15) Uani 1 1 d . . .
H4A H 0.5044 0.5812 0.0328 0.128 Uiso 1 1 calc R . .
H4B H 0.4282 0.5311 0.0686 0.128 Uiso 1 1 calc R . .
H4C H 0.4761 0.6124 0.0925 0.128 Uiso 1 1 calc R . .
C5 C 0.3034(5) 0.5872(3) -0.03025(18) 0.107(2) Uani 1 1 d . . .
H5A H 0.2437 0.6127 -0.0440 0.160 Uiso 1 1 calc R . .
H5B H 0.2895 0.5313 -0.0190 0.160 Uiso 1 1 calc R . .
H5C H 0.3521 0.5867 -0.0592 0.160 Uiso 1 1 calc R . .
C6 C 0.2492(3) 0.6464(2) 0.07939(18) 0.0671(12) Uani 1 1 d . . .
H6A H 0.2688 0.6768 0.1121 0.101 Uiso 1 1 calc R . .
H6B H 0.2334 0.5903 0.0895 0.101 Uiso 1 1 calc R . .
H6C H 0.1921 0.6722 0.0627 0.101 Uiso 1 1 calc R . .
C7 C 0.2502(3) 1.0928(2) 0.15083(14) 0.0521(10) Uani 1 1 d . . .
H7A H 0.3193 1.0995 0.1595 0.078 Uiso 1 1 calc R . .
H7B H 0.2179 1.1458 0.1521 0.078 Uiso 1 1 calc R . .
H7C H 0.2429 1.0697 0.1142 0.078 Uiso 1 1 calc R . .
C8 C 0.0675(3) 0.9997(3) 0.17706(17) 0.0618(11) Uani 1 1 d . . .
H8A H 0.0707 0.9716 0.1418 0.093 Uiso 1 1 calc R . .
H8B H 0.0310 1.0504 0.1728 0.093 Uiso 1 1 calc R . .
H8C H 0.0350 0.9647 0.2036 0.093 Uiso 1 1 calc R . .
C9 C 0.1849(3) 1.0838(2) 0.26595(14) 0.0494(9) Uani 1 1 d . . .
H9A H 0.1364 1.0593 0.2900 0.074 Uiso 1 1 calc R . .
H9B H 0.1654 1.1396 0.2570 0.074 Uiso 1 1 calc R . .
H9C H 0.2482 1.0844 0.2845 0.074 Uiso 1 1 calc R . .
C10 C 0.1614(3) 0.7760(2) 0.22478(16) 0.0562(10) Uani 1 1 d . . .
H10A H 0.1035 0.7971 0.2061 0.084 Uiso 1 1 calc R . .
H10B H 0.1420 0.7362 0.2524 0.084 Uiso 1 1 calc R . .
H10C H 0.2039 0.7497 0.1982 0.084 Uiso 1 1 calc R . .
C11 C 0.1470(3) 0.9008(2) 0.31370(15) 0.0599(11) Uani 1 1 d . . .
H11A H 0.1811 0.9436 0.3340 0.090 Uiso 1 1 calc R . .
H11B H 0.1303 0.8565 0.3386 0.090 Uiso 1 1 calc R . .
H11C H 0.0875 0.9231 0.2974 0.090 Uiso 1 1 calc R . .
C12 C 0.3389(3) 0.8225(2) 0.29378(13) 0.0450(9) Uani 1 1 d . . .
H12A H 0.3822 0.7976 0.2671 0.067 Uiso 1 1 calc R . .
H12B H 0.3204 0.7820 0.3211 0.067 Uiso 1 1 calc R . .
H12C H 0.3724 0.8678 0.3118 0.067 Uiso 1 1 calc R . .
C13 C 0.6020(4) 0.6215(2) 0.19254(17) 0.0761(15) Uani 1 1 d . . .
H13A H 0.5392 0.6419 0.1794 0.114 Uiso 1 1 calc R . .
H13B H 0.5917 0.5742 0.2161 0.114 Uiso 1 1 calc R . .
H13C H 0.6419 0.6057 0.1613 0.114 Uiso 1 1 calc R . .
C14 C 0.5936(3) 0.7189(3) 0.29509(15) 0.0612(12) Uani 1 1 d . . .
H14A H 0.6232 0.7625 0.3169 0.092 Uiso 1 1 calc R . .
H14B H 0.5927 0.6686 0.3165 0.092 Uiso 1 1 calc R . .
H14C H 0.5270 0.7342 0.2851 0.092 Uiso 1 1 calc R . .
C15 C 0.7854(3) 0.6579(3) 0.25251(19) 0.0718(14) Uani 1 1 d . . .
H15A H 0.8196 0.6397 0.2198 0.108 Uiso 1 1 calc R . .
H15B H 0.7747 0.6114 0.2768 0.108 Uiso 1 1 calc R . .
H15C H 0.8245 0.6989 0.2716 0.108 Uiso 1 1 calc R . .
C16 C 0.8355(3) 0.8685(3) 0.26226(17) 0.0749(14) Uani 1 1 d . . .
H16A H 0.7907 0.9046 0.2814 0.112 Uiso 1 1 calc R . .
H16B H 0.8989 0.8950 0.2591 0.112 Uiso 1 1 calc R . .
H16C H 0.8427 0.8177 0.2828 0.112 Uiso 1 1 calc R . .
C17 C 0.8778(3) 0.7897(3) 0.15166(19) 0.0732(13) Uani 1 1 d . . .
H17A H 0.8941 0.7386 0.1701 0.110 Uiso 1 1 calc R . .
H17B H 0.9365 0.8229 0.1481 0.110 Uiso 1 1 calc R . .
H17C H 0.8511 0.7780 0.1153 0.110 Uiso 1 1 calc R . .
C18 C 0.7743(3) 0.9469(2) 0.15811(17) 0.0623(12) Uani 1 1 d . . .
H18A H 0.7561 0.9390 0.1197 0.093 Uiso 1 1 calc R . .
H18B H 0.8365 0.9757 0.1603 0.093 Uiso 1 1 calc R . .
H18C H 0.7242 0.9790 0.1763 0.093 Uiso 1 1 calc R . .
C19 C 0.6568(2) 0.78992(18) 0.03240(11) 0.0289(7) Uani 1 1 d . . .
C20 C 0.6734(3) 0.7159(2) 0.05660(13) 0.0472(9) Uani 1 1 d . . .
H20 H 0.6487 0.7052 0.0920 0.057 Uiso 1 1 calc R . .
C21 C 0.7261(3) 0.6567(2) 0.02949(14) 0.0540(11) Uani 1 1 d . . .
H21 H 0.7367 0.6058 0.0468 0.065 Uiso 1 1 calc R . .
C22 C 0.7636(2) 0.6694(2) -0.02149(13) 0.0393(8) Uani 1 1 d . . .
C23 C 0.7461(3) 0.7443(2) -0.04484(13) 0.0455(9) Uani 1 1 d . . .
H23 H 0.7708 0.7550 -0.0802 0.055 Uiso 1 1 calc R . .
C24 C 0.6943(3) 0.8042(2) -0.01869(12) 0.0406(8) Uani 1 1 d . . .
H24 H 0.6845 0.8553 -0.0359 0.049 Uiso 1 1 calc R . .
C25 C 0.8211(3) 0.6053(2) -0.05076(15) 0.0602(11) Uani 1 1 d . . .
H25A H 0.8417 0.5634 -0.0247 0.090 Uiso 1 1 calc R . .
H25B H 0.8785 0.6302 -0.0673 0.090 Uiso 1 1 calc R . .
H25C H 0.7807 0.5805 -0.0793 0.090 Uiso 1 1 calc R . .
C26 C 0.2330(2) 0.9201(2) 0.04465(12) 0.0345(7) Uani 1 1 d . . .
C27 C 0.2000(3) 0.9620(2) -0.00086(15) 0.0539(10) Uani 1 1 d . . .
H27 H 0.2380 1.0043 -0.0163 0.065 Uiso 1 1 calc R . .
C28 C 0.1106(3) 0.9413(3) -0.02359(19) 0.0767(14) Uani 1 1 d . . .
H28 H 0.0883 0.9700 -0.0549 0.092 Uiso 1 1 calc R . .
C29 C 0.0536(3) 0.8815(3) -0.0028(2) 0.0697(13) Uani 1 1 d . . .
C30 C 0.0866(3) 0.8419(3) 0.04330(18) 0.0609(11) Uani 1 1 d . . .
H30 H 0.0476 0.8006 0.0590 0.073 Uiso 1 1 calc R . .
C31 C 0.1758(3) 0.8609(2) 0.06735(15) 0.0460(9) Uani 1 1 d . . .
H31 H 0.1969 0.8331 0.0993 0.055 Uiso 1 1 calc R . .
C32 C -0.0415(4) 0.8562(4) -0.0297(2) 0.111(2) Uani 1 1 d . . .
H32A H -0.0696 0.9027 -0.0492 0.166 Uiso 1 1 calc R . .
H32B H -0.0869 0.8376 -0.0017 0.166 Uiso 1 1 calc R . .
H32C H -0.0294 0.8120 -0.0556 0.166 Uiso 1 1 calc R . .
C33 C 0.5169(2) 0.99438(18) 0.25214(11) 0.0285(7) Uani 1 1 d . . .
C34 C 0.4659(2) 1.0602(2) 0.27257(13) 0.0395(8) Uani 1 1 d . . .
H34 H 0.4277 1.0929 0.2487 0.047 Uiso 1 1 calc R . .
C35 C 0.4705(3) 1.0781(2) 0.32757(14) 0.0478(9) Uani 1 1 d . . .
H35 H 0.4349 1.1232 0.3410 0.057 Uiso 1 1 calc R . .
C36 C 0.5249(3) 1.0329(2) 0.36331(13) 0.0447(9) Uani 1 1 d . . .
C37 C 0.5756(3) 0.9675(2) 0.34271(14) 0.0519(10) Uani 1 1 d . . .
H37 H 0.6136 0.9350 0.3668 0.062 Uiso 1 1 calc R . .
C38 C 0.5722(3) 0.9481(2) 0.28729(13) 0.0456(9) Uani 1 1 d . . .
H38 H 0.6080 0.9030 0.2739 0.055 Uiso 1 1 calc R . .
C39 C 0.5299(3) 1.0543(3) 0.42338(14) 0.0673(13) Uani 1 1 d . . .
H39A H 0.5583 1.0088 0.4438 0.101 Uiso 1 1 calc R . .
H39B H 0.4643 1.0651 0.4368 0.101 Uiso 1 1 calc R . .
H39C H 0.5703 1.1027 0.4284 0.101 Uiso 1 1 calc R . .
Fe1 Fe 0.43037(3) 0.81740(3) 0.067390(16) 0.02644(11) Uani 1 1 d . . .
Fe2 Fe 0.36441(3) 0.91006(3) 0.163123(16) 0.02536(10) Uani 1 1 d . . .
Fe3 Fe 0.56903(3) 0.84236(3) 0.158830(16) 0.02644(11) Uani 1 1 d . . .
N1 N 0.38923(19) 0.74424(16) 0.01324(9) 0.0329(6) Uani 1 1 d . . .
N2 N 0.25976(18) 0.93355(14) 0.21012(9) 0.0269(5) Uani 1 1 d . . .
N3 N 0.67611(18) 0.79361(15) 0.19566(10) 0.0315(6) Uani 1 1 d . . .
S1 S 0.41919(6) 0.77832(4) 0.15565(3) 0.02781(17) Uani 1 1 d . . .
S2 S 0.59000(6) 0.86964(5) 0.06422(3) 0.02870(17) Uani 1 1 d . . .
S3 S 0.35109(6) 0.94476(5) 0.06977(3) 0.02920(17) Uani 1 1 d . . .
S4 S 0.51373(6) 0.97601(5) 0.18048(3) 0.02811(17) Uani 1 1 d . . .
Si1 Si 0.39380(8) 0.77801(6) -0.05426(4) 0.0419(2) Uani 1 1 d . . .
Si2 Si 0.35097(8) 0.64613(6) 0.02956(4) 0.0453(3) Uani 1 1 d . . .
Si3 Si 0.19354(7) 1.02298(5) 0.20177(4) 0.0340(2) Uani 1 1 d . . .
Si4 Si 0.22766(7) 0.86105(5) 0.25830(4) 0.0344(2) Uani 1 1 d . . .
Si5 Si 0.66549(7) 0.70291(6) 0.23222(4) 0.0402(2) Uani 1 1 d . . .
Si6 Si 0.78607(7) 0.84589(6) 0.19240(4) 0.0413(2) Uani 1 1 d . . .

loop_
_atom_site_aniso_label
_atom_site_aniso_U_11
_atom_site_aniso_U_22
_atom_site_aniso_U_33
_atom_site_aniso_U_23
_atom_site_aniso_U_13
_atom_site_aniso_U_12
C1 0.072(3) 0.063(3) 0.0281(18) 0.0096(17) 0.0044(19) -0.003(2)
C2 0.069(3) 0.090(3) 0.049(2) -0.031(2) 0.017(2) -0.004(3)
C3 0.071(3) 0.096(4) 0.052(2) -0.007(2) -0.025(2) -0.001(3)
C4 0.087(4) 0.044(3) 0.125(4) 0.011(3) -0.007(3) 0.005(3)
C5 0.182(6) 0.075(3) 0.063(3) -0.023(3) -0.014(4) -0.062(4)
C6 0.069(3) 0.049(3) 0.083(3) -0.004(2) 0.016(3) -0.023(2)
C7 0.076(3) 0.0315(19) 0.049(2) 0.0074(16) 0.017(2) 0.0157(19)
C8 0.042(2) 0.060(3) 0.083(3) -0.009(2) -0.011(2) 0.019(2)
C9 0.064(3) 0.035(2) 0.049(2) -0.0085(16) 0.017(2) 0.0025(19)
C10 0.052(2) 0.041(2) 0.075(3) 0.0069(19) 0.000(2) -0.0131(19)
C11 0.060(3) 0.064(3) 0.056(2) 0.016(2) 0.034(2) 0.006(2)
C12 0.055(2) 0.047(2) 0.0323(17) 0.0108(15) 0.0017(17) 0.0070(18)
C13 0.120(4) 0.036(2) 0.072(3) 0.014(2) -0.020(3) -0.012(3)
C14 0.053(3) 0.074(3) 0.058(2) 0.028(2) 0.009(2) 0.010(2)
C15 0.055(3) 0.073(3) 0.087(3) 0.034(2) 0.007(3) 0.027(2)
C16 0.060(3) 0.097(4) 0.067(3) 0.001(3) -0.028(2) -0.014(3)
C17 0.041(2) 0.077(3) 0.102(4) -0.002(3) 0.019(3) -0.001(2)
C18 0.044(2) 0.056(3) 0.087(3) 0.018(2) -0.015(2) -0.017(2)
C19 0.0250(16) 0.0345(17) 0.0273(15) -0.0003(13) 0.0026(13) 0.0002(13)
C20 0.066(3) 0.044(2) 0.0321(17) 0.0060(15) 0.0169(18) 0.0072(19)
C21 0.079(3) 0.039(2) 0.044(2) 0.0063(16) 0.013(2) 0.016(2)
C22 0.040(2) 0.045(2) 0.0334(17) -0.0059(15) -0.0001(16) 0.0075(16)
C23 0.058(2) 0.049(2) 0.0292(17) 0.0033(15) 0.0144(17) 0.0080(19)
C24 0.050(2) 0.040(2) 0.0321(17) 0.0070(14) 0.0127(16) 0.0068(17)
C25 0.076(3) 0.061(3) 0.044(2) -0.0066(18) 0.010(2) 0.021(2)
C26 0.0284(17) 0.0419(19) 0.0331(17) -0.0067(14) -0.0029(14) 0.0085(15)
C27 0.041(2) 0.065(3) 0.056(2) 0.011(2) -0.0163(19) 0.007(2)
C28 0.060(3) 0.097(4) 0.072(3) 0.008(3) -0.034(3) 0.014(3)
C29 0.036(2) 0.091(4) 0.082(3) -0.018(3) -0.018(2) 0.009(2)
C30 0.039(2) 0.076(3) 0.067(3) -0.016(2) 0.005(2) -0.009(2)
C31 0.038(2) 0.058(2) 0.042(2) -0.0074(17) -0.0015(17) -0.0005(18)
C32 0.053(3) 0.145(6) 0.134(5) -0.029(4) -0.042(3) 0.002(3)
C33 0.0274(16) 0.0316(16) 0.0264(15) -0.0019(12) -0.0010(13) -0.0073(13)
C34 0.039(2) 0.043(2) 0.0366(18) -0.0081(15) -0.0060(16) 0.0052(16)
C35 0.046(2) 0.056(2) 0.041(2) -0.0206(17) 0.0021(18) 0.0044(19)
C36 0.042(2) 0.061(2) 0.0311(18) -0.0073(17) 0.0025(16) -0.0072(19)
C37 0.059(3) 0.062(3) 0.0338(19) 0.0051(17) -0.0118(18) 0.010(2)
C38 0.051(2) 0.048(2) 0.0374(19) -0.0021(16) -0.0024(18) 0.0106(19)
C39 0.068(3) 0.097(3) 0.037(2) -0.018(2) -0.002(2) -0.004(3)
Fe1 0.0283(2) 0.0283(2) 0.0227(2) -0.00262(17) 0.00037(18) -0.00026(19)
Fe2 0.0265(2) 0.0273(2) 0.0223(2) 0.00000(17) 0.00163(18) 0.00025(19)
Fe3 0.0265(2) 0.0286(2) 0.0242(2) -0.00005(17) -0.00041(18) 0.00104(19)
N1 0.0381(16) 0.0357(15) 0.0247(13) -0.0067(11) -0.0016(12) -0.0010(13)
N2 0.0270(13) 0.0280(13) 0.0256(12) 0.0003(10) 0.0042(11) 0.0015(11)
N3 0.0281(14) 0.0343(15) 0.0321(13) 0.0052(11) -0.0033(12) 0.0021(12)
S1 0.0309(4) 0.0266(4) 0.0260(4) 0.0012(3) 0.0023(3) -0.0016(3)
S2 0.0295(4) 0.0307(4) 0.0260(4) 0.0008(3) 0.0043(3) 0.0002(3)
S3 0.0311(4) 0.0320(4) 0.0245(4) 0.0015(3) -0.0011(3) 0.0021(3)
S4 0.0302(4) 0.0281(4) 0.0260(4) -0.0006(3) 0.0014(3) -0.0018(3)
Si1 0.0456(6) 0.0558(6) 0.0242(4) -0.0064(4) 0.0002(4) 0.0000(5)
Si2 0.0566(7) 0.0372(5) 0.0420(5) -0.0102(4) -0.0006(5) -0.0104(5)
Si3 0.0361(5) 0.0298(5) 0.0362(5) -0.0020(4) 0.0039(4) 0.0058(4)
Si4 0.0339(5) 0.0338(5) 0.0357(5) 0.0064(4) 0.0081(4) -0.0016(4)
Si5 0.0403(6) 0.0390(5) 0.0412(5) 0.0105(4) -0.0044(5) 0.0063(5)
Si6 0.0286(5) 0.0476(6) 0.0477(6) 0.0025(4) -0.0059(5) -0.0017(4)

loop_
_atom_type_symbol
_atom_type_description
_atom_type_scat_dispersion_real
_atom_type_scat_dispersion_imag
_atom_type_scat_source
C C 0.0033 0.0016 'International Tables Vol C Tables 4.2.6.8 and 6.1.1.4'
H H 0.0000 0.0000 'International Tables Vol C Tables 4.2.6.8 and 6.1.1.4'
N N 0.0061 0.0033 'International Tables Vol C Tables 4.2.6.8 and 6.1.1.4'
Si Si 0.0817 0.0704 'International Tables Vol C Tables 4.2.6.8 and 6.1.1.4'
S S 0.1246 0.1234 'International Tables Vol C Tables 4.2.6.8 and 6.1.1.4'
Fe Fe 0.3463 0.8444 'International Tables Vol C Tables 4.2.6.8 and 6.1.1.4'

loop_
_geom_angle_atom_site_label_1
_geom_angle_atom_site_label_2
_geom_angle_atom_site_label_3
_geom_angle
_geom_angle_site_symmetry_1
_geom_angle_site_symmetry_3
_geom_angle_publ_flag
Si1 C1 H1A 109.5 . . ?
Si1 C1 H1B 109.5 . . ?
H1A C1 H1B 109.5 . . ?
Si1 C1 H1C 109.5 . . ?
H1A C1 H1C 109.5 . . ?
H1B C1 H1C 109.5 . . ?
Si1 C2 H2A 109.5 . . ?
Si1 C2 H2B 109.5 . . ?
H2A C2 H2B 109.5 . . ?
Si1 C2 H2C 109.5 . . ?
H2A C2 H2C 109.5 . . ?
H2B C2 H2C 109.5 . . ?
Si1 C3 H3A 109.5 . . ?
Si1 C3 H3B 109.5 . . ?
H3A C3 H3B 109.5 . . ?
Si1 C3 H3C 109.5 . . ?
H3A C3 H3C 109.5 . . ?
H3B C3 H3C 109.5 . . ?
Si2 C4 H4A 109.5 . . ?
Si2 C4 H4B 109.5 . . ?
H4A C4 H4B 109.5 . . ?
Si2 C4 H4C 109.5 . . ?
H4A C4 H4C 109.5 . . ?
H4B C4 H4C 109.5 . . ?
Si2 C5 H5A 109.5 . . ?
Si2 C5 H5B 109.5 . . ?
H5A C5 H5B 109.5 . . ?
Si2 C5 H5C 109.5 . . ?
H5A C5 H5C 109.5 . . ?
H5B C5 H5C 109.5 . . ?
Si2 C6 H6A 109.5 . . ?
Si2 C6 H6B 109.5 . . ?
H6A C6 H6B 109.5 . . ?
Si2 C6 H6C 109.5 . . ?
H6A C6 H6C 109.5 . . ?
H6B C6 H6C 109.5 . . ?
Si3 C7 H7A 109.5 . . ?
Si3 C7 H7B 109.5 . . ?
H7A C7 H7B 109.5 . . ?
Si3 C7 H7C 109.5 . . ?
H7A C7 H7C 109.5 . . ?
H7B C7 H7C 109.5 . . ?
Si3 C8 H8A 109.5 . . ?
Si3 C8 H8B 109.5 . . ?
H8A C8 H8B 109.5 . . ?
Si3 C8 H8C 109.5 . . ?
H8A C8 H8C 109.5 . . ?
H8B C8 H8C 109.5 . . ?
Si3 C9 H9A 109.5 . . ?
Si3 C9 H9B 109.5 . . ?
H9A C9 H9B 109.5 . . ?
Si3 C9 H9C 109.5 . . ?
H9A C9 H9C 109.5 . . ?
H9B C9 H9C 109.5 . . ?
Si4 C10 H10A 109.5 . . ?
Si4 C10 H10B 109.5 . . ?
H10A C10 H10B 109.5 . . ?
Si4 C10 H10C 109.5 . . ?
H10A C10 H10C 109.5 . . ?
H10B C10 H10C 109.5 . . ?
Si4 C11 H11A 109.5 . . ?
Si4 C11 H11B 109.5 . . ?
H11A C11 H11B 109.5 . . ?
Si4 C11 H11C 109.5 . . ?
H11A C11 H11C 109.5 . . ?
H11B C11 H11C 109.5 . . ?
Si4 C12 H12A 109.5 . . ?
Si4 C12 H12B 109.5 . . ?
H12A C12 H12B 109.5 . . ?
Si4 C12 H12C 109.5 . . ?
H12A C12 H12C 109.5 . . ?
H12B C12 H12C 109.5 . . ?
Si5 C13 H13A 109.5 . . ?
Si5 C13 H13B 109.5 . . ?
H13A C13 H13B 109.5 . . ?
Si5 C13 H13C 109.5 . . ?
H13A C13 H13C 109.5 . . ?
H13B C13 H13C 109.5 . . ?
Si5 C14 H14A 109.5 . . ?
Si5 C14 H14B 109.5 . . ?
H14A C14 H14B 109.5 . . ?
Si5 C14 H14C 109.5 . . ?
H14A C14 H14C 109.5 . . ?
H14B C14 H14C 109.5 . . ?
Si5 C15 H15A 109.5 . . ?
Si5 C15 H15B 109.5 . . ?
H15A C15 H15B 109.5 . . ?
Si5 C15 H15C 109.5 . . ?
H15A C15 H15C 109.5 . . ?
H15B C15 H15C 109.5 . . ?
Si6 C16 H16A 109.5 . . ?
Si6 C16 H16B 109.5 . . ?
H16A C16 H16B 109.5 . . ?
Si6 C16 H16C 109.5 . . ?
H16A C16 H16C 109.5 . . ?
H16B C16 H16C 109.5 . . ?
Si6 C17 H17A 109.5 . . ?
Si6 C17 H17B 109.5 . . ?
H17A C17 H17B 109.5 . . ?
Si6 C17 H17C 109.5 . . ?
H17A C17 H17C 109.5 . . ?
H17B C17 H17C 109.5 . . ?
Si6 C18 H18A 109.5 . . ?
Si6 C18 H18B 109.5 . . ?
H18A C18 H18B 109.5 . . ?
Si6 C18 H18C 109.5 . . ?
H18A C18 H18C 109.5 . . ?
H18B C18 H18C 109.5 . . ?
C20 C19 C24 118.8(3) . . ?
C20 C19 S2 123.2(2) . . ?
C24 C19 S2 118.0(2) . . ?
C19 C20 C21 120.1(3) . . ?
C19 C20 H20 119.9 . . ?
C21 C20 H20 119.9 . . ?
C22 C21 C20 122.1(3) . . ?
C22 C21 H21 119.0 . . ?
C20 C21 H21 119.0 . . ?
C21 C22 C23 116.7(3) . . ?
C21 C22 C25 122.1(3) . . ?
C23 C22 C25 121.3(3) . . ?
C24 C23 C22 122.4(3) . . ?
C24 C23 H23 118.8 . . ?
C22 C23 H23 118.8 . . ?
C19 C24 C23 120.0(3) . . ?
C19 C24 H24 120.0 . . ?
C23 C24 H24 120.0 . . ?
C22 C25 H25A 109.5 . . ?
C22 C25 H25B 109.5 . . ?
H25A C25 H25B 109.5 . . ?
C22 C25 H25C 109.5 . . ?
H25A C25 H25C 109.5 . . ?
H25B C25 H25C 109.5 . . ?
C31 C26 C27 119.6(3) . . ?
C31 C26 S3 123.2(3) . . ?
C27 C26 S3 117.2(3) . . ?
C26 C27 C28 119.0(4) . . ?
C26 C27 H27 120.5 . . ?
C28 C27 H27 120.5 . . ?
C29 C28 C27 122.6(4) . . ?
C29 C28 H28 118.7 . . ?
C27 C28 H28 118.7 . . ?
C28 C29 C30 117.6(4) . . ?
C28 C29 C32 122.2(5) . . ?
C30 C29 C32 120.2(5) . . ?
C29 C30 C31 121.6(4) . . ?
C29 C30 H30 119.2 . . ?
C31 C30 H30 119.2 . . ?
C26 C31 C30 119.6(4) . . ?
C26 C31 H31 120.2 . . ?
C30 C31 H31 120.2 . . ?
C29 C32 H32A 109.5 . . ?
C29 C32 H32B 109.5 . . ?
H32A C32 H32B 109.5 . . ?
C29 C32 H32C 109.5 . . ?
H32A C32 H32C 109.5 . . ?
H32B C32 H32C 109.5 . . ?
C38 C33 C34 119.1(3) . . ?
C38 C33 S4 122.1(2) . . ?
C34 C33 S4 118.7(2) . . ?
C35 C34 C33 120.0(3) . . ?
C35 C34 H34 120.0 . . ?
C33 C34 H34 120.0 . . ?
C36 C35 C34 121.9(3) . . ?
C36 C35 H35 119.0 . . ?
C34 C35 H35 119.0 . . ?
C35 C36 C37 117.8(3) . . ?
C35 C36 C39 121.0(3) . . ?
C37 C36 C39 121.2(3) . . ?
C36 C37 C38 121.4(3) . . ?
C36 C37 H37 119.3 . . ?
C38 C37 H37 119.3 . . ?
C33 C38 C37 119.8(3) . . ?
C33 C38 H38 120.1 . . ?
C37 C38 H38 120.1 . . ?
C36 C39 H39A 109.5 . . ?
C36 C39 H39B 109.5 . . ?
H39A C39 H39B 109.5 . . ?
C36 C39 H39C 109.5 . . ?
H39A C39 H39C 109.5 . . ?
H39B C39 H39C 109.5 . . ?
N1 Fe1 S1 118.10(8) . . ?
N1 Fe1 S2 119.07(9) . . ?
S1 Fe1 S2 101.87(4) . . ?
N1 Fe1 S3 116.73(9) . . ?
S1 Fe1 S3 101.15(3) . . ?
S2 Fe1 S3 96.21(3) . . ?
N2 Fe2 S1 119.49(8) . . ?
N2 Fe2 S4 117.59(8) . . ?
S1 Fe2 S4 99.31(3) . . ?
N2 Fe2 S3 119.11(8) . . ?
S1 Fe2 S3 99.98(3) . . ?
S4 Fe2 S3 97.11(4) . . ?
N3 Fe3 S1 120.73(8) . . ?
N3 Fe3 S2 116.24(8) . . ?
S1 Fe3 S2 99.68(4) . . ?
N3 Fe3 S4 122.07(8) . . ?
S1 Fe3 S4 98.09(3) . . ?
S2 Fe3 S4 94.83(3) . . ?
Si2 N1 Si1 121.64(14) . . ?
Si2 N1 Fe1 121.43(13) . . ?
Si1 N1 Fe1 116.91(14) . . ?
Si4 N2 Si3 121.58(14) . . ?
Si4 N2 Fe2 118.19(13) . . ?
Si3 N2 Fe2 120.10(13) . . ?
Si6 N3 Si5 121.42(15) . . ?
Si6 N3 Fe3 116.14(13) . . ?
Si5 N3 Fe3 122.43(14) . . ?
Fe1 S1 Fe2 80.41(3) . . ?
Fe1 S1 Fe3 80.51(4) . . ?
Fe2 S1 Fe3 82.03(3) . . ?
C19 S2 Fe1 103.29(10) . . ?
C19 S2 Fe3 110.72(10) . . ?
Fe1 S2 Fe3 77.23(4) . . ?
C26 S3 Fe2 110.04(11) . . ?
C26 S3 Fe1 102.11(11) . . ?
Fe2 S3 Fe1 77.15(3) . . ?
C33 S4 Fe2 105.64(10) . . ?
C33 S4 Fe3 111.71(10) . . ?
Fe2 S4 Fe3 79.36(3) . . ?
N1 Si1 C2 110.97(18) . . ?
N1 Si1 C1 112.88(14) . . ?
C2 Si1 C1 105.6(2) . . ?
N1 Si1 C3 110.72(18) . . ?
C2 Si1 C3 110.0(2) . . ?
C1 Si1 C3 106.5(2) . . ?
N1 Si2 C4 111.16(18) . . ?
N1 Si2 C6 112.18(16) . . ?
C4 Si2 C6 107.9(2) . . ?
N1 Si2 C5 113.84(18) . . ?
C4 Si2 C5 106.6(3) . . ?
C6 Si2 C5 104.7(2) . . ?
N2 Si3 C9 112.99(15) . . ?
N2 Si3 C7 112.11(14) . . ?
C9 Si3 C7 105.20(16) . . ?
N2 Si3 C8 110.33(15) . . ?
C9 Si3 C8 108.44(18) . . ?
C7 Si3 C8 107.48(19) . . ?
N2 Si4 C10 110.10(15) . . ?
N2 Si4 C12 109.71(14) . . ?
C10 Si4 C12 110.36(18) . . ?
N2 Si4 C11 114.00(15) . . ?
C10 Si4 C11 106.91(19) . . ?
C12 Si4 C11 105.65(17) . . ?
N3 Si5 C14 110.57(16) . . ?
N3 Si5 C13 112.74(15) . . ?
C14 Si5 C13 106.5(2) . . ?
N3 Si5 C15 113.37(17) . . ?
C14 Si5 C15 108.11(19) . . ?
C13 Si5 C15 105.2(2) . . ?
N3 Si6 C17 111.87(17) . . ?
N3 Si6 C18 112.79(15) . . ?
C17 Si6 C18 104.9(2) . . ?
N3 Si6 C16 111.41(17) . . ?
C17 Si6 C16 110.2(2) . . ?
C18 Si6 C16 105.3(2) . . ?

loop_
_geom_bond_atom_site_label_1
_geom_bond_atom_site_label_2
_geom_bond_distance
_geom_bond_site_symmetry_2
_geom_bond_publ_flag
C1 Si1 1.867(4) . ?
C1 H1A 0.9800 . ?
C1 H1B 0.9800 . ?
C1 H1C 0.9800 . ?
C2 Si1 1.863(4) . ?
C2 H2A 0.9800 . ?
C2 H2B 0.9800 . ?
C2 H2C 0.9800 . ?
C3 Si1 1.870(4) . ?
C3 H3A 0.9800 . ?
C3 H3B 0.9800 . ?
C3 H3C 0.9800 . ?
C4 Si2 1.854(5) . ?
C4 H4A 0.9800 . ?
C4 H4B 0.9800 . ?
C4 H4C 0.9800 . ?
C5 Si2 1.871(4) . ?
C5 H5A 0.9800 . ?
C5 H5B 0.9800 . ?
C5 H5C 0.9800 . ?
C6 Si2 1.866(4) . ?
C6 H6A 0.9800 . ?
C6 H6B 0.9800 . ?
C6 H6C 0.9800 . ?
C7 Si3 1.871(3) . ?
C7 H7A 0.9800 . ?
C7 H7B 0.9800 . ?
C7 H7C 0.9800 . ?
C8 Si3 1.872(4) . ?
C8 H8A 0.9800 . ?
C8 H8B 0.9800 . ?
C8 H8C 0.9800 . ?
C9 Si3 1.868(3) . ?
C9 H9A 0.9800 . ?
C9 H9B 0.9800 . ?
C9 H9C 0.9800 . ?
C10 Si4 1.858(4) . ?
C10 H10A 0.9800 . ?
C10 H10B 0.9800 . ?
C10 H10C 0.9800 . ?
C11 Si4 1.879(4) . ?
C11 H11A 0.9800 . ?
C11 H11B 0.9800 . ?
C11 H11C 0.9800 . ?
C12 Si4 1.865(4) . ?
C12 H12A 0.9800 . ?
C12 H12B 0.9800 . ?
C12 H12C 0.9800 . ?
C13 Si5 1.868(4) . ?
C13 H13A 0.9800 . ?
C13 H13B 0.9800 . ?
C13 H13C 0.9800 . ?
C14 Si5 1.857(4) . ?
C14 H14A 0.9800 . ?
C14 H14B 0.9800 . ?
C14 H14C 0.9800 . ?
C15 Si5 1.873(4) . ?
C15 H15A 0.9800 . ?
C15 H15B 0.9800 . ?
C15 H15C 0.9800 . ?
C16 Si6 1.874(4) . ?
C16 H16A 0.9800 . ?
C16 H16B 0.9800 . ?
C16 H16C 0.9800 . ?
C17 Si6 1.862(4) . ?
C17 H17A 0.9800 . ?
C17 H17B 0.9800 . ?
C17 H17C 0.9800 . ?
C18 Si6 1.869(4) . ?
C18 H18A 0.9800 . ?
C18 H18B 0.9800 . ?
C18 H18C 0.9800 . ?
C19 C20 1.373(4) . ?
C19 C24 1.378(4) . ?
C19 S2 1.785(3) . ?
C20 C21 1.388(5) . ?
C20 H20 0.9500 . ?
C21 C22 1.371(5) . ?
C21 H21 0.9500 . ?
C22 C23 1.379(5) . ?
C22 C25 1.505(5) . ?
C23 C24 1.378(5) . ?
C23 H23 0.9500 . ?
C24 H24 0.9500 . ?
C25 H25A 0.9800 . ?
C25 H25B 0.9800 . ?
C25 H25C 0.9800 . ?
C26 C31 1.374(5) . ?
C26 C27 1.384(4) . ?
C26 S3 1.780(3) . ?
C27 C28 1.390(6) . ?
C27 H27 0.9500 . ?
C28 C29 1.360(6) . ?
C28 H28 0.9500 . ?
C29 C30 1.377(6) . ?
C29 C32 1.520(6) . ?
C30 C31 1.393(5) . ?
C30 H30 0.9500 . ?
C31 H31 0.9500 . ?
C32 H32A 0.9800 . ?
C32 H32B 0.9800 . ?
C32 H32C 0.9800 . ?
C33 C38 1.375(4) . ?
C33 C34 1.386(4) . ?
C33 S4 1.782(3) . ?
C34 C35 1.381(4) . ?
C34 H34 0.9500 . ?
C35 C36 1.368(5) . ?
C35 H35 0.9500 . ?
C36 C37 1.380(5) . ?
C36 C39 1.514(5) . ?
C37 C38 1.395(4) . ?
C37 H37 0.9500 . ?
C38 H38 0.9500 . ?
C39 H39A 0.9800 . ?
C39 H39B 0.9800 . ?
C39 H39C 0.9800 . ?
Fe1 N1 1.876(2) . ?
Fe1 S1 2.2624(9) . ?
Fe1 S2 2.3618(10) . ?
Fe1 S3 2.3638(10) . ?
Fe2 N2 1.892(2) . ?
Fe2 S1 2.3030(9) . ?
Fe2 S4 2.3602(10) . ?
Fe2 S3 2.3629(9) . ?
Fe3 N3 1.900(2) . ?
Fe3 S1 2.3173(10) . ?
Fe3 S2 2.3808(9) . ?
Fe3 S4 2.3884(10) . ?
N1 Si2 1.746(3) . ?
N1 Si1 1.746(3) . ?
N2 Si4 1.738(2) . ?
N2 Si3 1.742(3) . ?
N3 Si6 1.744(3) . ?
N3 Si5 1.747(3) . ?

loop_
_geom_torsion_atom_site_label_1
_geom_torsion_atom_site_label_2
_geom_torsion_atom_site_label_3
_geom_torsion_atom_site_label_4
_geom_torsion
_geom_torsion_site_symmetry_1
_geom_torsion_site_symmetry_2
_geom_torsion_site_symmetry_3
_geom_torsion_site_symmetry_4
_geom_torsion_publ_flag
C24 C19 C20 C21 -0.7(5) . . . . ?
S2 C19 C20 C21 -179.9(3) . . . . ?
C19 C20 C21 C22 0.3(6) . . . . ?
C20 C21 C22 C23 -0.1(6) . . . . ?
C20 C21 C22 C25 179.7(4) . . . . ?
C21 C22 C23 C24 0.3(6) . . . . ?
C25 C22 C23 C24 -179.5(4) . . . . ?
C20 C19 C24 C23 1.0(5) . . . . ?
S2 C19 C24 C23 -179.8(3) . . . . ?
C22 C23 C24 C19 -0.8(6) . . . . ?
C31 C26 C27 C28 -2.0(6) . . . . ?
S3 C26 C27 C28 176.4(3) . . . . ?
C26 C27 C28 C29 0.3(7) . . . . ?
C27 C28 C29 C30 1.3(7) . . . . ?
C27 C28 C29 C32 -176.6(5) . . . . ?
C28 C29 C30 C31 -1.1(7) . . . . ?
C32 C29 C30 C31 176.7(4) . . . . ?
C27 C26 C31 C30 2.1(5) . . . . ?
S3 C26 C31 C30 -176.2(3) . . . . ?
C29 C30 C31 C26 -0.5(6) . . . . ?
C38 C33 C34 C35 -0.4(5) . . . . ?
S4 C33 C34 C35 -177.1(3) . . . . ?
C33 C34 C35 C36 0.3(6) . . . . ?
C34 C35 C36 C37 -0.3(6) . . . . ?
C34 C35 C36 C39 179.3(4) . . . . ?
C35 C36 C37 C38 0.3(6) . . . . ?
C39 C36 C37 C38 -179.2(4) . . . . ?
C34 C33 C38 C37 0.5(5) . . . . ?
S4 C33 C38 C37 177.0(3) . . . . ?
C36 C37 C38 C33 -0.4(6) . . . . ?
S1 Fe1 N1 Si2 -4.3(2) . . . . ?
S2 Fe1 N1 Si2 120.04(14) . . . . ?
S3 Fe1 N1 Si2 -125.21(14) . . . . ?
S1 Fe1 N1 Si1 177.24(11) . . . . ?
S2 Fe1 N1 Si1 -58.46(17) . . . . ?
S3 Fe1 N1 Si1 56.29(17) . . . . ?
S1 Fe2 N2 Si4 15.47(17) . . . . ?
S4 Fe2 N2 Si4 -104.88(13) . . . . ?
S3 Fe2 N2 Si4 138.34(11) . . . . ?
S1 Fe2 N2 Si3 -160.58(10) . . . . ?
S4 Fe2 N2 Si3 79.08(15) . . . . ?
S3 Fe2 N2 Si3 -37.70(17) . . . . ?
S1 Fe3 N3 Si6 177.22(10) . . . . ?
S2 Fe3 N3 Si6 56.47(16) . . . . ?
S4 Fe3 N3 Si6 -58.33(17) . . . . ?
S1 Fe3 N3 Si5 -4.3(2) . . . . ?
S2 Fe3 N3 Si5 -125.00(13) . . . . ?
S4 Fe3 N3 Si5 120.19(14) . . . . ?
N1 Fe1 S1 Fe2 -137.55(10) . . . . ?
S2 Fe1 S1 Fe2 89.99(3) . . . . ?
S3 Fe1 S1 Fe2 -8.87(3) . . . . ?
N1 Fe1 S1 Fe3 139.01(10) . . . . ?
S2 Fe1 S1 Fe3 6.55(3) . . . . ?
S3 Fe1 S1 Fe3 -92.31(3) . . . . ?
N2 Fe2 S1 Fe1 140.68(9) . . . . ?
S4 Fe2 S1 Fe1 -90.14(4) . . . . ?
S3 Fe2 S1 Fe1 8.84(3) . . . . ?
N2 Fe2 S1 Fe3 -137.67(9) . . . . ?
S4 Fe2 S1 Fe3 -8.48(3) . . . . ?
S3 Fe2 S1 Fe3 90.50(4) . . . . ?
N3 Fe3 S1 Fe1 -135.00(9) . . . . ?
S2 Fe3 S1 Fe1 -6.45(3) . . . . ?
S4 Fe3 S1 Fe1 89.89(3) . . . . ?
N3 Fe3 S1 Fe2 143.46(9) . . . . ?
S2 Fe3 S1 Fe2 -87.99(3) . . . . ?
S4 Fe3 S1 Fe2 8.35(3) . . . . ?
C20 C19 S2 Fe1 -67.5(3) . . . . ?
C24 C19 S2 Fe1 113.3(3) . . . . ?
C20 C19 S2 Fe3 13.7(3) . . . . ?
C24 C19 S2 Fe3 -165.5(2) . . . . ?
N1 Fe1 S2 C19 -29.71(14) . . . . ?
S1 Fe1 S2 C19 102.16(10) . . . . ?
S3 Fe1 S2 C19 -155.03(10) . . . . ?
N1 Fe1 S2 Fe3 -138.33(9) . . . . ?
S1 Fe1 S2 Fe3 -6.45(3) . . . . ?
S3 Fe1 S2 Fe3 96.35(3) . . . . ?
N3 Fe3 S2 C19 38.13(14) . . . . ?
S1 Fe3 S2 C19 -93.32(11) . . . . ?
S4 Fe3 S2 C19 167.60(11) . . . . ?
N3 Fe3 S2 Fe1 137.71(9) . . . . ?
S1 Fe3 S2 Fe1 6.25(3) . . . . ?
S4 Fe3 S2 Fe1 -92.83(3) . . . . ?
C31 C26 S3 Fe2 -25.3(3) . . . . ?
C27 C26 S3 Fe2 156.4(2) . . . . ?
C31 C26 S3 Fe1 55.2(3) . . . . ?
C27 C26 S3 Fe1 -123.1(3) . . . . ?
N2 Fe2 S3 C26 -42.25(15) . . . . ?
S1 Fe2 S3 C26 89.83(12) . . . . ?
S4 Fe2 S3 C26 -169.37(11) . . . . ?
N2 Fe2 S3 Fe1 -140.63(9) . . . . ?
S1 Fe2 S3 Fe1 -8.56(3) . . . . ?
S4 Fe2 S3 Fe1 92.24(3) . . . . ?
N1 Fe1 S3 C26 30.21(14) . . . . ?
S1 Fe1 S3 C26 -99.34(11) . . . . ?
S2 Fe1 S3 C26 157.23(11) . . . . ?
N1 Fe1 S3 Fe2 138.30(9) . . . . ?
S1 Fe1 S3 Fe2 8.75(3) . . . . ?
S2 Fe1 S3 Fe2 -94.68(4) . . . . ?
C38 C33 S4 Fe2 103.6(3) . . . . ?
C34 C33 S4 Fe2 -79.9(3) . . . . ?
C38 C33 S4 Fe3 19.0(3) . . . . ?
C34 C33 S4 Fe3 -164.4(2) . . . . ?
N2 Fe2 S4 C33 28.95(14) . . . . ?
S1 Fe2 S4 C33 -101.48(11) . . . . ?
S3 Fe2 S4 C33 157.14(11) . . . . ?
N2 Fe2 S4 Fe3 138.72(8) . . . . ?
S1 Fe2 S4 Fe3 8.29(3) . . . . ?
S3 Fe2 S4 Fe3 -93.09(3) . . . . ?
N3 Fe3 S4 C33 -39.76(14) . . . . ?
S1 Fe3 S4 C33 94.52(11) . . . . ?
S2 Fe3 S4 C33 -164.96(11) . . . . ?
N3 Fe3 S4 Fe2 -142.50(9) . . . . ?
S1 Fe3 S4 Fe2 -8.21(3) . . . . ?
S2 Fe3 S4 Fe2 92.30(4) . . . . ?
Si2 N1 Si1 C2 -60.0(2) . . . . ?
Fe1 N1 Si1 C2 118.5(2) . . . . ?
Si2 N1 Si1 C1 -178.23(19) . . . . ?
Fe1 N1 Si1 C1 0.3(2) . . . . ?
Si2 N1 Si1 C3 62.4(2) . . . . ?
Fe1 N1 Si1 C3 -119.1(2) . . . . ?
Si1 N1 Si2 C4 113.9(2) . . . . ?
Fe1 N1 Si2 C4 -64.5(3) . . . . ?
Si1 N1 Si2 C6 -125.2(2) . . . . ?
Fe1 N1 Si2 C6 56.4(2) . . . . ?
Si1 N1 Si2 C5 -6.5(3) . . . . ?
Fe1 N1 Si2 C5 175.1(3) . . . . ?
Si4 N2 Si3 C9 57.0(2) . . . . ?
Fe2 N2 Si3 C9 -127.07(17) . . . . ?
Si4 N2 Si3 C7 175.70(18) . . . . ?
Fe2 N2 Si3 C7 -8.4(2) . . . . ?
Si4 N2 Si3 C8 -64.5(2) . . . . ?
Fe2 N2 Si3 C8 111.4(2) . . . . ?
Si3 N2 Si4 C10 100.8(2) . . . . ?
Fe2 N2 Si4 C10 -75.2(2) . . . . ?
Si3 N2 Si4 C12 -137.55(17) . . . . ?
Fe2 N2 Si4 C12 46.47(19) . . . . ?
Si3 N2 Si4 C11 -19.3(2) . . . . ?
Fe2 N2 Si4 C11 164.71(18) . . . . ?
Si6 N3 Si5 C14 108.5(2) . . . . ?
Fe3 N3 Si5 C14 -69.9(2) . . . . ?
Si6 N3 Si5 C13 -132.4(2) . . . . ?
Fe3 N3 Si5 C13 49.1(3) . . . . ?
Si6 N3 Si5 C15 -13.1(3) . . . . ?
Fe3 N3 Si5 C15 168.5(2) . . . . ?
Si5 N3 Si6 C17 69.0(2) . . . . ?
Fe3 N3 Si6 C17 -112.4(2) . . . . ?
Si5 N3 Si6 C18 -173.0(2) . . . . ?
Fe3 N3 Si6 C18 5.6(2) . . . . ?
Si5 N3 Si6 C16 -54.9(2) . . . . ?
Fe3 N3 Si6 C16 123.7(2) . . . . ?
